data_4507249
loop_
_publ_author_name
'Lin, Zu-Jin'
'Han, Li-Wei'
'Wu, Dong-Shuang'
'Huang, Yuan-Biao'
'Cao, Rong'

_publ_section_title
;
 Structure Versatility of Coordination Polymers Constructed from a
 Semirigid Tetracarboxylate Ligand: Syntheses, Structures, and
 Photoluminescent Properties
;
_journal_issue 1
_journal_name_full 'Crystal Growth &amp; Design'
_journal_page_first 255
_journal_paper_doi 10.1021/cg301405r
_journal_volume 13
_journal_year 2013
_chemical_formula_sum 'C21 H21 Cd2 N O12'
_chemical_formula_weight 704.19
_chemical_name_systematic
; 
 ? 
;
_space_group_IT_number 14
_symmetry_cell_setting monoclinic
_symmetry_space_group_name_Hall '-P 2ybc'
_symmetry_space_group_name_H-M 'P 1 21/c 1'
_atom_sites_solution_hydrogens geom
_atom_sites_solution_primary direct
_atom_sites_solution_secondary difmap
_audit_creation_method SHELXL-97
_cell_angle_alpha 90.00
_cell_angle_beta 99.86(3)
_cell_angle_gamma 90.00
_cell_formula_units_Z 4
_cell_length_a 14.271(3)
_cell_length_b 14.432(3)
_cell_length_c 22.549(5)
_cell_measurement_reflns_used 11252
_cell_measurement_temperature 298(2)
_cell_measurement_theta_max 27.4797
_cell_measurement_theta_min 2.8809
_cell_volume 4575.6(17)
_computing_cell_refinement 'CrystalClear (Rigaku/MSC Inc., 2005)'
_computing_data_collection 'CrystalClear (Rigaku/MSC Inc., 2005)'
_computing_data_reduction 'CrystalClear (Rigaku/MSC Inc., 2005)'
_computing_structure_refinement 'SHELXL-97 (Sheldrick, 1997)'
_computing_structure_solution 'SHELXS-97 (Sheldrick, 1990)'
_diffrn_ambient_temperature 298(2)
_diffrn_detector_area_resol_mean 28.5714
_diffrn_measured_fraction_theta_full 0.984
_diffrn_measured_fraction_theta_max 0.984
_diffrn_measurement_device_type 'Saturn70 (4x4 bin mode)'
_diffrn_measurement_method CCD_Profile_fitting
_diffrn_radiation_monochromator graphite
_diffrn_radiation_source 'fine-focus sealed tube'
_diffrn_radiation_type MoK\a
_diffrn_radiation_wavelength 0.71073
_diffrn_reflns_av_R_equivalents 0.0296
_diffrn_reflns_av_sigmaI/netI 0.0319
_diffrn_reflns_limit_h_max 14
_diffrn_reflns_limit_h_min -18
_diffrn_reflns_limit_k_max 18
_diffrn_reflns_limit_k_min -18
_diffrn_reflns_limit_l_max 29
_diffrn_reflns_limit_l_min -29
_diffrn_reflns_number 34850
_diffrn_reflns_theta_full 27.49
_diffrn_reflns_theta_max 27.49
_diffrn_reflns_theta_min 3.17
_diffrn_standards_number 10771
_exptl_absorpt_coefficient_mu 0.964
_exptl_absorpt_correction_T_max 0.8611
_exptl_absorpt_correction_T_min 0.8306
_exptl_absorpt_correction_type multi-scan
_exptl_crystal_colour colorless
_exptl_crystal_density_diffrn 1.022
_exptl_crystal_density_method 'not measured'
_exptl_crystal_description block
_exptl_crystal_F_000 1384
_exptl_crystal_size_max 0.20
_exptl_crystal_size_mid 0.18
_exptl_crystal_size_min 0.16
_platon_squeeze_details
;
;
_refine_diff_density_max 2.161
_refine_diff_density_min -1.420
_refine_diff_density_rms 0.112
_refine_ls_extinction_method none
_refine_ls_goodness_of_fit_ref 1.092
_refine_ls_hydrogen_treatment constr
_refine_ls_matrix_type full
_refine_ls_number_parameters 335
_refine_ls_number_reflns 10348
_refine_ls_number_restraints 0
_refine_ls_restrained_S_all 1.092
_refine_ls_R_factor_all 0.0500
_refine_ls_R_factor_gt 0.0455
_refine_ls_shift/su_max 0.001
_refine_ls_shift/su_mean 0.000
_refine_ls_structure_factor_coef Fsqd
_refine_ls_weighting_details 'calc w=1/[\s^2^(Fo^2^)+(0.0753P)^2^+7.9928P] where P=(Fo^2^+2Fc^2^)/3'
_refine_ls_weighting_scheme calc
_refine_ls_wR_factor_gt 0.1359
_refine_ls_wR_factor_ref 0.1391
_reflns_number_gt 9271
_reflns_number_total 10348
_reflns_threshold_expression >2sigma(I)
_cod_data_source_file cg301405r_si_003.cif
_cod_data_source_block 4
_cod_depositor_comments
;
The following automatic conversions were performed:

'_exptl_absorpt_correction_type' value 'Multi-scan' changed to
'multi-scan' according to
/home/saulius/struct/CIF-dictionaries/cif_core.dic dictionary named
'cif_core.dic' version 2.4.2 from 2011-04-26.

Automatic conversion script
Id: cif_fix_values 1891 2012-01-12 08:04:46Z andrius 
;
_cod_original_cell_volume 4575.5(16)
_cod_original_sg_symbol_H-M P2(1)/c
_cod_database_code 4507249

loop_
_symmetry_equiv_pos_as_xyz
'x, y, z'
'-x, y+1/2, -z+1/2'
'-x, -y, -z'
'x, -y-1/2, z-1/2'

loop_
_atom_site_label
_atom_site_type_symbol
_atom_site_fract_x
_atom_site_fract_y
_atom_site_fract_z
_atom_site_U_iso_or_equiv
_atom_site_adp_type
_atom_site_occupancy
_atom_site_symmetry_multiplicity
_atom_site_calc_flag
_atom_site_refinement_flags
_atom_site_disorder_assembly
_atom_site_disorder_group
Cd1 Cd 0.244875(16) 0.254115(15) 0.258542(10) 0.02303(9) Uani 1 1 d . . .
Cd2 Cd 0.31621(2) 0.374723(19) 0.138942(11) 0.03396(10) Uani 1 1 d . . .
C1 C -0.1329(3) 0.6341(3) 0.19727(16) 0.0333(8) Uani 1 1 d . . .
C2 C -0.0690(3) 0.5725(3) 0.16812(16) 0.0359(8) Uani 1 1 d . . .
C3 C -0.0029(3) 0.5145(3) 0.20175(16) 0.0378(9) Uani 1 1 d . . .
H3 H 0.0029 0.5131 0.2435 0.045 Uiso 1 1 calc R . .
C4 C 0.0544(3) 0.4587(3) 0.17307(17) 0.0394(9) Uani 1 1 d . . .
C5 C 0.0482(3) 0.4637(4) 0.11038(18) 0.0515(12) Uani 1 1 d . B .
H5 H 0.0885 0.4281 0.0913 0.062 Uiso 1 1 calc R A 2
C6 C -0.0177(4) 0.5213(4) 0.07732(18) 0.0570(14) Uani 1 1 d . B 2
C7 C -0.0768(3) 0.5757(3) 0.10586(17) 0.0457(11) Uani 1 1 d . B 2
H7 H -0.1215 0.6143 0.0833 0.055 Uiso 1 1 calc R B 2
C8 C 0.1236(3) 0.3930(3) 0.20837(18) 0.0367(8) Uani 1 1 d . B .
C9 C -0.0175(18) 0.5487(13) 0.0118(11) 0.051(3) Uani 0.50 1 d P . .
H9A H -0.0952 0.5108 -0.0076 0.061 Uiso 0.50 1 d PR B .
H9B H -0.0298 0.5992 -0.0008 0.061 Uiso 0.50 1 d PR . .
C10 C 0.3950(3) 0.4030(3) 0.28642(17) 0.0343(8) Uani 1 1 d . . .
C11 C 0.4599(3) 0.4682(2) 0.32583(15) 0.0301(7) Uani 1 1 d . D .
C12 C 0.4644(3) 0.4667(3) 0.38819(16) 0.0396(9) Uani 1 1 d . . .
H12 H 0.4290 0.4234 0.4056 0.047 Uiso 1 1 calc R C 2
C13 C 0.5214(3) 0.5295(4) 0.42413(18) 0.0495(11) Uani 1 1 d . D 2
C14 C 0.5763(3) 0.5920(3) 0.3990(2) 0.0485(11) Uani 1 1 d . D 2
H14 H 0.6151 0.6338 0.4233 0.058 Uiso 1 1 calc R D 2
C15 C 0.5734(3) 0.5921(3) 0.33734(19) 0.0381(8) Uani 1 1 d . . .
C16 C 0.5155(3) 0.5310(3) 0.30074(16) 0.0324(7) Uani 1 1 d . D .
H16 H 0.5139 0.5319 0.2593 0.039 Uiso 1 1 calc R . .
C17 C 0.6355(3) 0.6581(3) 0.3099(3) 0.0580(14) Uani 1 1 d . D 2
C18 C 0.5314(13) 0.5471(12) 0.4912(7) 0.0495(11) Uani 0.50 1 d P . .
H18A H 0.5971 0.5400 0.5107 0.059 Uiso 0.50 1 calc PR D 2
H18B H 0.5105 0.6093 0.4988 0.059 Uiso 0.50 1 calc PR D 2
C19 C 0.1331(5) 0.2195(6) 0.0441(3) 0.090(2) Uani 1 1 d . E 2
H19A H 0.1190 0.2518 0.0787 0.135 Uiso 1 1 calc R E 2
H19B H 0.1508 0.1568 0.0549 0.135 Uiso 1 1 calc R E 2
H19C H 0.0779 0.2196 0.0130 0.135 Uiso 1 1 calc R E 2
C20 C 0.2138(5) 0.2671(4) 0.0215(3) 0.0644(16) Uani 1 1 d . E 2
C21 C 0.3327(4) 0.2762(5) -0.0406(3) 0.0696(15) Uani 1 1 d . E 2
H21A H 0.3664 0.3105 -0.0071 0.104 Uiso 1 1 calc R E 2
H21B H 0.3121 0.3177 -0.0735 0.104 Uiso 1 1 calc R E 2
H21C H 0.3740 0.2301 -0.0528 0.104 Uiso 1 1 calc R E 2
C22 C 0.2077(7) 0.1485(5) -0.0565(3) 0.096(2) Uani 1 1 d . E 2
H22A H 0.1646 0.1183 -0.0344 0.143 Uiso 1 1 calc R E 2
H22B H 0.2577 0.1064 -0.0618 0.143 Uiso 1 1 calc R E 2
H22C H 0.1740 0.1674 -0.0951 0.143 Uiso 1 1 calc R E 2
O1 O -0.1219(2) 0.6379(2) 0.25392(12) 0.0390(6) Uani 1 1 d . . .
O2 O -0.19395(19) 0.6811(2) 0.16386(12) 0.0384(6) Uani 1 1 d . . .
O3 O 0.1219(2) 0.3787(2) 0.26221(14) 0.0473(7) Uani 1 1 d . . .
O4 O 0.18024(18) 0.34882(19) 0.17993(13) 0.0357(6) Uani 1 1 d . B .
O5 O -0.0362(11) 0.5166(8) 0.0153(7) 0.051(3) Uani 0.50 1 d P . .
O6 O 0.3496(2) 0.3463(2) 0.31252(13) 0.0422(7) Uani 1 1 d . . .
O7 O 0.3919(3) 0.4097(3) 0.23121(13) 0.0547(9) Uani 1 1 d . . .
O8 O 0.6416(3) 0.6492(3) 0.2561(2) 0.0678(11) Uani 1 1 d . . 2
O9 O 0.6788(3) 0.7196(3) 0.3442(2) 0.0853(16) Uani 1 1 d . . 2
O10 O 0.5266(9) 0.5194(6) 0.4872(4) 0.059(3) Uani 0.50 1 d P . .
O11 O 0.2436(3) 0.3420(3) 0.04541(15) 0.0670(11) Uani 1 1 d . E 2
O12W O 0.2927(5) 0.5248(3) 0.1203(2) 0.117(2) Uani 1 1 d . E 3
H12A H 0.2898 0.5294 0.0801 0.141 Uiso 1 1 d R E 3
H12B H 0.3407 0.5612 0.1378 0.141 Uiso 1 1 d R E 3
O13W O 0.4535(4) 0.3878(5) 0.1063(3) 0.133(3) Uani 1 1 d . E 3
H13A H 0.4530 0.3410 0.0793 0.159 Uiso 1 1 d R E 3
H13B H 0.5073 0.3804 0.1336 0.159 Uiso 1 1 d R E 3
N1 N 0.2490(4) 0.2307(3) -0.0227(2) 0.0685(13) Uani 1 1 d . . .

loop_
_atom_site_aniso_label
_atom_site_aniso_U_11
_atom_site_aniso_U_22
_atom_site_aniso_U_33
_atom_site_aniso_U_23
_atom_site_aniso_U_13
_atom_site_aniso_U_12
Cd1 0.02524(14) 0.02288(13) 0.02299(13) 0.00029(8) 0.00984(9) -0.00287(8)
Cd2 0.04013(17) 0.03997(17) 0.02227(14) -0.00079(9) 0.00671(11) -0.00950(11)
C1 0.0336(18) 0.0407(19) 0.0263(16) -0.0042(14) 0.0066(14) 0.0105(15)
C2 0.0323(18) 0.047(2) 0.0281(17) -0.0062(15) 0.0053(14) 0.0162(16)
C3 0.043(2) 0.048(2) 0.0213(15) -0.0066(14) 0.0038(14) 0.0192(17)
C4 0.0371(19) 0.050(2) 0.0298(17) -0.0079(16) 0.0008(15) 0.0219(17)
C5 0.050(2) 0.074(3) 0.0297(19) -0.0152(19) 0.0039(17) 0.036(2)
C6 0.058(3) 0.088(4) 0.0240(18) -0.009(2) 0.0053(18) 0.040(3)
C7 0.045(2) 0.068(3) 0.0235(17) -0.0043(17) 0.0045(16) 0.033(2)
C8 0.0320(18) 0.0347(18) 0.042(2) -0.0086(15) 0.0013(15) 0.0127(15)
C9 0.058(7) 0.068(8) 0.031(3) -0.011(6) 0.018(3) 0.022(6)
C10 0.0339(18) 0.0369(19) 0.0316(17) -0.0039(14) 0.0041(14) -0.0070(15)
C11 0.0317(17) 0.0343(17) 0.0240(15) 0.0010(13) 0.0042(13) -0.0133(14)
C12 0.043(2) 0.049(2) 0.0257(17) 0.0041(15) 0.0051(15) -0.0185(18)
C13 0.054(2) 0.070(3) 0.0232(17) -0.0071(17) 0.0026(16) -0.014(2)
C14 0.043(2) 0.048(2) 0.052(2) -0.015(2) -0.0013(19) -0.0200(19)
C15 0.0364(19) 0.0306(18) 0.047(2) -0.0010(16) 0.0058(17) -0.0101(15)
C16 0.0345(18) 0.0360(18) 0.0266(16) 0.0042(13) 0.0056(14) -0.0094(15)
C17 0.029(2) 0.040(2) 0.104(4) 0.022(3) 0.008(2) -0.0079(18)
C18 0.054(2) 0.070(3) 0.0232(17) -0.0071(17) 0.0026(16) -0.014(2)
C19 0.072(4) 0.117(6) 0.084(5) -0.041(4) 0.022(4) -0.005(4)
C20 0.075(4) 0.059(3) 0.049(3) -0.009(2) -0.019(3) 0.022(3)
C21 0.055(3) 0.080(4) 0.074(4) 0.008(3) 0.011(3) 0.004(3)
C22 0.146(7) 0.069(4) 0.080(5) -0.032(4) 0.041(5) -0.010(4)
O1 0.0457(15) 0.0470(15) 0.0256(12) -0.0024(11) 0.0101(11) 0.0196(13)
O2 0.0375(14) 0.0497(16) 0.0291(12) -0.0007(11) 0.0084(11) 0.0219(12)
O3 0.0493(17) 0.0551(18) 0.0371(15) 0.0035(13) 0.0061(13) 0.0235(14)
O4 0.0275(12) 0.0368(13) 0.0439(15) -0.0020(11) 0.0088(11) 0.0091(11)
O5 0.058(7) 0.068(8) 0.031(3) -0.011(6) 0.018(3) 0.022(6)
O6 0.0412(15) 0.0375(14) 0.0460(16) -0.0011(12) 0.0023(12) -0.0190(12)
O7 0.061(2) 0.076(2) 0.0255(13) -0.0108(14) 0.0006(13) -0.0261(17)
O8 0.0488(19) 0.065(2) 0.095(3) 0.032(2) 0.027(2) -0.0130(17)
O9 0.057(2) 0.0433(19) 0.140(4) 0.024(2) -0.029(3) -0.0272(17)
O10 0.084(6) 0.072(7) 0.021(3) -0.015(4) 0.011(3) -0.038(5)
O11 0.103(3) 0.058(2) 0.0321(16) -0.0082(15) -0.0093(18) -0.004(2)
O12W 0.222(7) 0.045(2) 0.078(3) 0.012(2) 0.004(4) -0.014(3)
O13W 0.084(4) 0.234(8) 0.094(4) -0.055(4) 0.055(3) -0.072(4)
N1 0.086(4) 0.055(2) 0.060(3) -0.006(2) -0.001(2) 0.014(2)

loop_
_atom_type_symbol
_atom_type_description
_atom_type_scat_dispersion_real
_atom_type_scat_dispersion_imag
_atom_type_scat_source
C C 0.0033 0.0016 'International Tables Vol C Tables 4.2.6.8 and 6.1.1.4'
H H 0.0000 0.0000 'International Tables Vol C Tables 4.2.6.8 and 6.1.1.4'
N N 0.0061 0.0033 'International Tables Vol C Tables 4.2.6.8 and 6.1.1.4'
O O 0.0106 0.0060 'International Tables Vol C Tables 4.2.6.8 and 6.1.1.4'
Cd Cd -0.8075 1.2024 'International Tables Vol C Tables 4.2.6.8 and 6.1.1.4'

loop_
_geom_angle_atom_site_label_1
_geom_angle_atom_site_label_2
_geom_angle_atom_site_label_3
_geom_angle
_geom_angle_site_symmetry_1
_geom_angle_site_symmetry_3
O6 Cd1 O2 97.53(10) . 2_545
O6 Cd1 O8 92.83(13) . 2_645
O2 Cd1 O8 97.62(15) 2_545 2_645
O6 Cd1 O4 102.19(11) . .
O2 Cd1 O4 137.00(10) 2_545 .
O8 Cd1 O4 118.88(14) 2_645 .
O6 Cd1 O1 153.61(10) . 2_545
O2 Cd1 O1 56.13(9) 2_545 2_545
O8 Cd1 O1 92.42(13) 2_645 2_545
O4 Cd1 O1 97.81(10) . 2_545
O6 Cd1 O3 87.79(12) . .
O2 Cd1 O3 89.40(11) 2_545 .
O8 Cd1 O3 172.81(14) 2_645 .
O4 Cd1 O3 54.06(10) . .
O1 Cd1 O3 90.19(12) 2_545 .
O6 Cd1 C1 125.39(11) . 2_545
O2 Cd1 C1 27.90(10) 2_545 2_545
O8 Cd1 C1 96.27(15) 2_645 2_545
O4 Cd1 C1 119.16(11) . 2_545
O1 Cd1 C1 28.23(10) 2_545 2_545
O3 Cd1 C1 89.19(12) . 2_545
O13W Cd2 O12W 88.1(3) . .
O13W Cd2 O7 88.63(18) . .
O12W Cd2 O7 89.36(18) . .
O13W Cd2 O11 89.9(2) . .
O12W Cd2 O11 89.83(17) . .
O7 Cd2 O11 178.34(14) . .
O13W Cd2 O9 97.8(2) . 2_645
O12W Cd2 O9 173.2(2) . 2_645
O7 Cd2 O9 94.07(16) . 2_645
O11 Cd2 O9 86.89(16) . 2_645
O13W Cd2 O4 173.9(2) . .
O12W Cd2 O4 97.1(2) . .
O7 Cd2 O4 88.24(11) . .
O11 Cd2 O4 93.30(14) . .
O9 Cd2 O4 77.22(15) 2_645 .
O2 C1 O1 122.7(3) . .
O2 C1 C2 118.0(3) . .
O1 C1 C2 119.3(3) . .
O2 C1 Cd1 58.11(18) . 2
O1 C1 Cd1 64.62(19) . 2
C2 C1 Cd1 175.0(3) . 2
C3 C2 C7 120.1(3) . .
C3 C2 C1 121.7(3) . .
C7 C2 C1 118.2(3) . .
C4 C3 C2 119.8(3) . .
C3 C4 C5 120.1(3) . .
C3 C4 C8 120.6(3) . .
C5 C4 C8 119.3(3) . .
C6 C5 C4 119.7(4) . .
C5 C6 O5 120.9(7) . .
C5 C6 C7 120.3(4) . .
O5 C6 C7 118.1(7) . .
C5 C6 C9 124.5(10) . .
O5 C6 C9 20.9(9) . .
C7 C6 C9 113.8(10) . .
C6 C7 C2 120.0(4) . .
O3 C8 O4 121.8(4) . .
O3 C8 C4 120.4(3) . .
O4 C8 C4 117.6(4) . .
O5 C9 C6 109.5(12) 3_565 .
O7 C10 O6 126.2(4) . .
O7 C10 C11 117.2(3) . .
O6 C10 C11 116.6(3) . .
C16 C11 C12 119.3(3) . .
C16 C11 C10 120.4(3) . .
C12 C11 C10 120.2(3) . .
C13 C12 C11 120.0(4) . .
C14 C13 C12 120.4(4) . .
C14 C13 O10 122.9(5) . .
C12 C13 O10 116.4(5) . .
C14 C13 C18 109.7(7) . .
C12 C13 C18 129.8(7) . .
O10 C13 C18 15.7(8) . .
C13 C14 C15 119.5(4) . .
C16 C15 C14 120.8(4) . .
C16 C15 C17 119.5(4) . .
C14 C15 C17 119.7(4) . .
C15 C16 C11 119.9(3) . .
O8 C17 O9 124.2(5) . .
O8 C17 C15 118.9(5) . .
O9 C17 C15 116.9(6) . .
O10 C18 C13 105.6(9) 3_666 .
O11 C20 N1 122.1(7) . .
O11 C20 C19 118.3(6) . .
N1 C20 C19 119.6(6) . .
C1 O1 Cd1 87.1(2) . 2
C1 O2 Cd1 94.0(2) . 2
C8 O3 Cd1 87.5(2) . .
C8 O4 Cd1 96.5(2) . .
C8 O4 Cd2 139.5(3) . .
Cd1 O4 Cd2 98.65(10) . .
C6 O5 C9 116.4(7) . 3_565
C10 O6 Cd1 119.4(3) . .
C10 O7 Cd2 147.7(3) . .
C17 O8 Cd1 104.1(3) . 2_655
C17 O9 Cd2 142.3(3) . 2_655
C18 O10 C13 118.8(7) 3_666 .
C20 O11 Cd2 131.2(4) . .
C20 N1 C22 123.1(6) . .
C20 N1 C21 117.7(6) . .
C22 N1 C21 119.2(6) . .

loop_
_geom_bond_atom_site_label_1
_geom_bond_atom_site_label_2
_geom_bond_distance
_geom_bond_site_symmetry_2
Cd1 O6 2.204(3) .
Cd1 O2 2.266(3) 2_545
Cd1 O8 2.282(3) 2_645
Cd1 O4 2.302(3) .
Cd1 O1 2.409(3) 2_545
Cd1 O3 2.524(3) .
Cd1 C1 2.663(4) 2_545
Cd2 O13W 2.216(5) .
Cd2 O12W 2.220(4) .
Cd2 O7 2.232(3) .
Cd2 O11 2.235(3) .
Cd2 O9 2.269(4) 2_645
Cd2 O4 2.318(3) .
C1 O2 1.249(4) .
C1 O1 1.261(4) .
C1 C2 1.503(5) .
C1 Cd1 2.663(4) 2
C2 C3 1.385(5) .
C2 C7 1.390(5) .
C3 C4 1.384(5) .
C4 C5 1.403(5) .
C4 C8 1.497(5) .
C5 C6 1.375(6) .
C6 O5 1.381(16) .
C6 C7 1.388(5) .
C6 C9 1.53(2) .
C8 O3 1.236(5) .
C8 O4 1.284(5) .
C9 O5 1.417(11) 3_565
C10 O7 1.242(5) .
C10 O6 1.252(5) .
C10 C11 1.501(5) .
C11 C16 1.388(5) .
C11 C12 1.397(5) .
C12 C13 1.384(6) .
C13 C14 1.380(7) .
C13 O10 1.419(10) .
C13 C18 1.517(16) .
C14 C15 1.383(6) .
C15 C16 1.381(5) .
C15 C17 1.504(6) .
C17 O8 1.238(8) .
C17 O9 1.267(7) .
C18 O10 1.408(14) 3_666
C19 C20 1.502(10) .
C20 O11 1.250(7) .
C20 N1 1.302(8) .
C21 N1 1.478(8) .
C22 N1 1.476(8) .
O1 Cd1 2.409(3) 2
O2 Cd1 2.266(3) 2
O5 C9 1.417(11) 3_565
O8 Cd1 2.282(3) 2_655
O9 Cd2 2.269(4) 2_655
O10 C18 1.408(14) 3_666

loop_
_platon_squeeze_void_nr
_platon_squeeze_void_average_x
_platon_squeeze_void_average_y
_platon_squeeze_void_average_z
_platon_squeeze_void_volume
_platon_squeeze_void_count_electrons
_platon_squeeze_void_content
1 -0.006 0.003 -0.003 2503 -7 ' '
